data_7044820
loop_
_publ_author_name
'Wang, Xiuli'
'Zhang, Shan'
'Wang, Xiang'
'Liu, Guo Cheng'
'Lin, Hongyan'
'Zhang, Huixiu'

_publ_section_title
;
 Various Polyoxomolybdate-based Hybrids Induced by pH and Solvents:
 Structures, Adsorption Activities for Dyes and Bifunctional
 Electrocatalytic Properties
;
_journal_name_full 'Dalton Transactions'
_journal_paper_doi 10.1039/C7DT03618C
_journal_year 2017
_chemical_formula_sum 'C42 H36 Co2 Mo8 N18 O42'
_chemical_formula_weight 2350.27
_space_group_crystal_system monoclinic
_space_group_IT_number 14
_space_group_name_Hall '-P 2ybc'
_space_group_name_H-M_alt 'P 1 21/c 1'
_symmetry_space_group_name_Hall '-P 2ybc'
_symmetry_space_group_name_H-M 'P 1 21/c 1'
_atom_sites_solution_hydrogens geom
_audit_creation_method SHELXL-2014/7
_audit_update_record
;
2017-08-30 deposited with the CCDC.
2017-11-08 downloaded from the CCDC.
;
_cell_angle_alpha 90
_cell_angle_beta 116.279(3)
_cell_angle_gamma 90
_cell_formula_units_Z 4
_cell_length_a 18.611(3)
_cell_length_b 21.802(3)
_cell_length_c 20.201(3)
_cell_measurement_reflns_used 2955
_cell_measurement_temperature 296(2)
_cell_measurement_theta_max 25.109
_cell_measurement_theta_min 1.220
_cell_volume 7349.6(19)
_computing_cell_refinement 'SMART (Bruker, 2001)'
_computing_data_collection 'SMART (Bruker, 2001)'
_computing_data_reduction 'SAINT+ (Bruker, 1999)'
_computing_molecular_graphics 'SHELXS-97 (Sheldrick, 2008)'
_computing_publication_material 'SHELXL-2014/7 (Sheldrick, 2014)'
_computing_structure_refinement 'SHELXL-2014/7 (Sheldrick, 2014)'
_diffrn_ambient_temperature 296(2)
_diffrn_measured_fraction_theta_full 0.992
_diffrn_measured_fraction_theta_max 0.992
_diffrn_measurement_device_type 'CCD area detector'
_diffrn_measurement_method 'phi and omega scans'
_diffrn_radiation_type MoK\a
_diffrn_radiation_wavelength 0.71073
_diffrn_reflns_av_R_equivalents 0.0954
_diffrn_reflns_av_unetI/netI 0.1037
_diffrn_reflns_Laue_measured_fraction_full 0.992
_diffrn_reflns_Laue_measured_fraction_max 0.992
_diffrn_reflns_limit_h_max 22
_diffrn_reflns_limit_h_min -19
_diffrn_reflns_limit_k_max 25
_diffrn_reflns_limit_k_min -16
_diffrn_reflns_limit_l_max 23
_diffrn_reflns_limit_l_min -24
_diffrn_reflns_number 42162
_diffrn_reflns_point_group_measured_fraction_full 0.992
_diffrn_reflns_point_group_measured_fraction_max 0.992
_diffrn_reflns_theta_full 25.109
_diffrn_reflns_theta_max 25.109
_diffrn_reflns_theta_min 1.220
_diffrn_source 'fine-focus sealed tube'
_exptl_absorpt_coefficient_mu 1.864
_exptl_absorpt_correction_type multi-scan
_exptl_crystal_colour orange
_exptl_crystal_density_diffrn 2.124
_exptl_crystal_description block
_exptl_crystal_F_000 4560
_exptl_crystal_size_max 0.150
_exptl_crystal_size_mid 0.130
_exptl_crystal_size_min 0.110
_exptl_transmission_factor_max 0.821
_exptl_transmission_factor_min 0.767
_refine_diff_density_max 0.953
_refine_diff_density_min -0.713
_refine_diff_density_rms 0.149
_refine_ls_extinction_method none
_refine_ls_goodness_of_fit_ref 1.005
_refine_ls_hydrogen_treatment constr
_refine_ls_matrix_type full
_refine_ls_number_parameters 1009
_refine_ls_number_reflns 13013
_refine_ls_number_restraints 6
_refine_ls_restrained_S_all 1.007
_refine_ls_R_factor_all 0.1102
_refine_ls_R_factor_gt 0.0499
_refine_ls_shift/su_max 0.010
_refine_ls_shift/su_mean 0.000
_refine_ls_structure_factor_coef Fsqd
_refine_ls_weighting_details 'w=1/[\s^2^(Fo^2^)+(0.0420P)^2^] where P=(Fo^2^+2Fc^2^)/3'
_refine_ls_weighting_scheme calc
_refine_ls_wR_factor_gt 0.0935
_refine_ls_wR_factor_ref 0.1138
_reflns_Friedel_coverage 0.000
_reflns_number_gt 7841
_reflns_number_total 13013
_reflns_threshold_expression 'I > 2\s(I)'
_cod_data_source_file c7dt03618c2.cif
_cod_data_source_block 3
_cod_original_cell_volume 7349.8(18)
_cod_database_code 7044820
_shelx_shelxl_version_number 2014/7
_shelx_space_group_comment
;
The symmetry employed for this shelxl refinement is uniquely defined
by the following loop, which should always be used as a source of
symmetry information in preference to the above space-group names.
They are only intended as comments.
;
_shelx_estimated_absorpt_t_min 0.767
_shelx_estimated_absorpt_t_max 0.821
_exptl_absorpt_special_details SADABS

loop_
_space_group_symop_operation_xyz
'x, y, z'
'-x, y+1/2, -z+1/2'
'-x, -y, -z'
'x, -y-1/2, z-1/2'

loop_
_atom_site_label
_atom_site_type_symbol
_atom_site_fract_x
_atom_site_fract_y
_atom_site_fract_z
_atom_site_U_iso_or_equiv
_atom_site_adp_type
_atom_site_occupancy
_atom_site_site_symmetry_order
_atom_site_calc_flag
_atom_site_refinement_flags_posn
_atom_site_refinement_flags_adp
Mo1 Mo 0.86364(4) 0.48740(4) 0.33072(4) 0.02819(19) Uani 1 1 d . .
Co1 Co 0.36376(6) 0.24623(6) 0.43661(6) 0.0315(3) Uani 1 1 d . .
C1 C 0.6225(6) -0.0160(5) 0.6162(5) 0.047(3) Uani 1 1 d . .
H1A H 0.6693 -0.0387 0.6304 0.057 Uiso 1 1 calc R U
O1 O 0.6797(3) 0.1750(3) 0.6335(3) 0.0357(15) Uani 1 1 d . .
O1W O 0.2322(8) 0.2635(6) 0.1264(8) 0.189(6) Uani 1 1 d . .
N1 N 0.8746(4) 0.4254(3) 0.7022(4) 0.0389(19) Uani 1 1 d . .
H1B H 0.9086 0.4534 0.7266 0.047 Uiso 1 1 calc R U
Mo2 Mo 0.96293(4) -0.02088(3) 0.56499(4) 0.02351(17) Uani 1 1 d . .
O2 O 0.6965(3) 0.2925(3) 0.5535(3) 0.0324(14) Uani 1 1 d . .
N2 N 0.8027(4) 0.3420(3) 0.6792(3) 0.0308(17) Uani 1 1 d . .
O2W O 1.0146(7) 0.2153(6) 0.3335(7) 0.159(5) Uani 1 1 d . .
C2 C 0.5546(5) 0.3262(4) 0.2656(5) 0.042(2) Uani 1 1 d . .
H2A H 0.5214 0.3165 0.2166 0.050 Uiso 1 1 calc R U
Co2 Co 0.74337(6) 0.26027(5) 0.66811(6) 0.0305(3) Uani 1 1 d . .
Mo3 Mo 0.82181(4) 0.55524(4) 0.45891(4) 0.02805(19) Uani 1 1 d . .
N3 N 0.2812(4) 0.2118(4) 0.4671(4) 0.042(2) Uani 1 1 d . .
O3 O 0.4289(3) 0.1705(3) 0.5058(3) 0.0389(15) Uani 1 1 d . .
O3W O 0.3887(4) 0.2519(4) 0.1437(4) 0.078(2) Uani 1 1 d . .
C3 C 0.7264(5) 0.3416(4) 0.5479(4) 0.029(2) Uani 1 1 d . .
Mo4 Mo 1.01890(4) 0.57603(3) 0.47319(4) 0.02477(18) Uani 1 1 d . .
O4 O 0.4536(3) 0.2626(3) 0.4024(3) 0.0380(16) Uani 1 1 d . .
N4 N 0.3228(4) 0.1931(3) 0.3400(4) 0.0339(18) Uani 1 1 d . .
O4W O 0.6471(5) 0.3275(4) 0.9447(4) 0.084(3) Uani 1 1 d . .
C4 C 0.7865(4) 0.3713(4) 0.6144(4) 0.029(2) Uani 1 1 d . .
Mo5 Mo 0.95443(4) 0.58385(4) 0.64392(4) 0.0338(2) Uani 1 1 d . .
O5 O 0.4101(3) 0.3111(3) 0.5259(3) 0.0327(14) Uani 1 1 d . .
N5 N 0.3017(4) 0.3250(4) 0.3857(4) 0.0370(19) Uani 1 1 d . .
O5W O 0.6709(7) 0.0397(7) 0.1810(8) 0.219(7) Uani 1 1 d . .
C5 C 0.3410(5) 0.1640(4) 0.2436(5) 0.047(3) Uani 1 1 d . .
H5A H 0.3621 0.1595 0.2098 0.057 Uiso 1 1 calc R U
Mo6 Mo 0.95715(4) 0.12707(4) 0.49140(4) 0.02961(19) Uani 1 1 d . .
N6 N 0.4097(4) 0.0823(4) 0.5562(4) 0.047(2) Uani 1 1 d . .
H6B H 0.3761 0.0641 0.5681 0.057 Uiso 1 1 calc R U
C6 C 0.6663(5) 0.3805(4) 0.3544(4) 0.040(2) Uani 1 1 d . .
H6A H 0.7078 0.4085 0.3655 0.048 Uiso 1 1 calc R U
O6 O 0.6554(3) 0.3043(3) 0.6909(3) 0.0339(15) Uani 1 1 d . .
O6W O 0.0654(7) 0.1461(6) 0.2467(8) 0.194(6) Uani 1 1 d . .
Mo7 Mo 1.12464(4) 0.05727(4) 0.62336(4) 0.03037(19) Uani 1 1 d . .
O7 O 0.8577(3) 0.1130(3) 0.4919(3) 0.0368(15) Uani 1 1 d . .
N7 N 0.4022(4) 0.4110(3) 0.5536(4) 0.042(2) Uani 1 1 d . .
H7B H 0.3816 0.4456 0.5341 0.051 Uiso 1 1 calc R U
C7 C 0.2432(7) 0.1288(6) 0.5088(8) 0.096(5) Uani 1 1 d . .
H7A H 0.2433 0.0914 0.5310 0.115 Uiso 1 1 calc R U
O7W O 0.4135(9) 0.5324(6) 0.4855(9) 0.213(6) Uani 1 1 d . .
Mo8 Mo 0.79108(4) 0.04902(4) 0.43211(4) 0.0371(2) Uani 1 1 d . .
O8 O 0.7107(3) 0.0491(3) 0.4509(4) 0.060(2) Uani 1 1 d . .
C8 C 0.6668(5) 0.3025(4) 0.7559(5) 0.032(2) Uani 1 1 d . .
O8W O 0.0757(11) 0.2683(7) 0.5059(13) 0.313(13) Uani 1 1 d . .
N8 N 0.4770(4) 0.2587(3) 0.3007(3) 0.038(2) Uani 1 1 d . .
H8A H 0.4612 0.2420 0.2579 0.046 Uiso 1 1 calc R U
O9 O 1.0070(3) 0.0611(3) 0.5938(3) 0.0284(13) Uani 1 1 d . .
N9 N 0.7087(4) 0.3697(3) 0.4837(4) 0.0382(19) Uani 1 1 d . .
H9B H 0.7347 0.4031 0.4874 0.046 Uiso 1 1 calc R U
C9 C 0.8553(5) 0.3771(5) 0.7306(5) 0.041(2) Uani 1 1 d . .
H9A H 0.8765 0.3690 0.7809 0.049 Uiso 1 1 calc R U
O9W O 0.1025(11) 0.2476(11) 0.1902(14) 0.433(19) Uani 1 1 d . .
C10 C 0.4380(5) 0.2422(4) 0.3395(5) 0.030(2) Uani 1 1 d . .
N10 N 0.6201(4) 0.3306(3) 0.7813(3) 0.0312(17) Uani 1 1 d . .
H10A H 0.6283 0.3225 0.8258 0.037 Uiso 1 1 calc R U
O10 O 1.2074(3) 0.0331(3) 0.5986(3) 0.0337(15) Uani 1 1 d . .
O10W O 0.565(2) 0.569(2) 0.645(3) 0.72(3) Uani 1 1 d . U
C11 C 0.5411(5) 0.3004(4) 0.3217(4) 0.030(2) Uani 1 1 d . .
O11 O 0.8749(3) 0.5438(3) 0.5663(3) 0.0325(14) Uani 1 1 d . .
N11 N 0.2331(5) 0.4049(4) 0.3241(4) 0.060(3) Uani 1 1 d . .
H19B H 0.2001 0.4269 0.2882 0.072 Uiso 1 1 calc R U
O12 O 0.9303(3) 0.0267(2) 0.4496(3) 0.0238(12) Uani 1 1 d . .
C12 C 0.5579(4) 0.3727(4) 0.7404(4) 0.031(2) Uani 1 1 d . .
N12 N 0.9281(5) 0.1467(5) 0.6650(4) 0.056(2) Uani 1 1 d . .
H12A H 0.9747 0.1364 0.6696 0.068 Uiso 1 1 calc R U
O13 O 0.9952(3) -0.0561(2) 0.6475(3) 0.0301(13) Uani 1 1 d . .
N13 N 0.8291(4) 0.2036(4) 0.6587(4) 0.0394(19) Uani 1 1 d . .
C13 C 0.6246(5) 0.0476(4) 0.6133(5) 0.039(2) Uani 1 1 d . .
C14 C 0.6538(5) 0.3534(4) 0.4099(4) 0.030(2) Uani 1 1 d . .
O14 O 0.9328(4) 0.6590(3) 0.6422(4) 0.0596(19) Uani 1 1 d . .
N14 N 0.1801(5) 0.1693(5) 0.4761(6) 0.096(4) Uani 1 1 d . .
H14A H 0.1322 0.1636 0.4709 0.116 Uiso 1 1 calc R U
O15 O 1.1505(3) 0.1305(3) 0.6493(3) 0.0486(17) Uani 1 1 d . .
C15 C 0.5563(5) 0.0822(4) 0.5929(5) 0.043(2) Uani 1 1 d . .
H15A H 0.5580 0.1247 0.5905 0.051 Uiso 1 1 calc R U
N15 N 0.8295(4) 0.2181(4) 0.8981(4) 0.043(2) Uani 1 1 d . .
H15B H 0.8607 0.2038 0.9410 0.052 Uiso 1 1 calc R U
O16 O 0.8639(3) -0.0010(3) 0.5418(3) 0.0323(14) Uani 1 1 d . .
C16 C 0.8366(5) 0.2079(4) 0.8359(5) 0.040(2) Uani 1 1 d . .
H16A H 0.8754 0.1831 0.8324 0.049 Uiso 1 1 calc R U
N16 N 0.7804(4) 0.2383(3) 0.7799(4) 0.0302(17) Uani 1 1 d . .
O17 O 0.9296(3) 0.1580(3) 0.4071(3) 0.0404(15) Uani 1 1 d . .
C17 C 0.7651(4) 0.2547(4) 0.8821(4) 0.032(2) Uani 1 1 d . .
H17A H 0.7454 0.2686 0.9145 0.038 Uiso 1 1 calc R U
N17 N 0.2754(4) 0.1364(4) 0.2414(4) 0.047(2) Uani 1 1 d . .
H17B H 0.2451 0.1110 0.2082 0.056 Uiso 1 1 calc R U
C18 C 0.7352(5) 0.2668(4) 0.8088(4) 0.030(2) Uani 1 1 d . .
N18 N 0.7003(4) 0.0730(4) 0.6297(4) 0.045(2) Uani 1 1 d . .
H18A H 0.7370 0.0467 0.6355 0.054 Uiso 1 1 calc R U
O18 O 1.0850(3) 0.5210(2) 0.5402(3) 0.0284(13) Uani 1 1 d . .
O19 O 0.9798(3) 0.5463(3) 0.3831(3) 0.0329(14) Uani 1 1 d . .
C19 C 0.2655(5) 0.1551(4) 0.2995(5) 0.041(2) Uani 1 1 d . .
H19A H 0.2237 0.1429 0.3099 0.049 Uiso 1 1 calc R U
O20 O 1.1517(3) 0.0182(3) 0.7036(3) 0.0376(15) Uani 1 1 d . .
C20 C 0.9037(5) 0.2040(5) 0.6674(5) 0.050(3) Uani 1 1 d . .
H20A H 0.9347 0.2390 0.6742 0.060 Uiso 1 1 calc R U
O21 O 1.0615(3) 0.0910(2) 0.5017(3) 0.0264(13) Uani 1 1 d . .
C21 C 0.4411(5) 0.4594(4) 0.6695(5) 0.047(3) Uani 1 1 d . .
H21A H 0.4016 0.4885 0.6453 0.056 Uiso 1 1 calc R U
O22 O 0.7602(3) 0.0830(3) 0.3490(3) 0.0500(17) Uani 1 1 d . .
C22 C 0.5464(5) 0.4209(5) 0.7796(5) 0.052(3) Uani 1 1 d . .
H22A H 0.5784 0.4242 0.8301 0.063 Uiso 1 1 calc R U
O23 O 0.8220(3) 0.5550(2) 0.3643(3) 0.0272(13) Uani 1 1 d . .
C23 C 0.5107(4) 0.3673(4) 0.6662(4) 0.031(2) Uani 1 1 d . .
H23A H 0.5170 0.3344 0.6400 0.037 Uiso 1 1 calc R U
O24 O 0.9933(4) 0.1863(3) 0.5515(3) 0.0475(17) Uani 1 1 d . .
C24 C 0.8308(5) 0.4227(4) 0.6269(4) 0.034(2) Uani 1 1 d . .
H24A H 0.8316 0.4504 0.5922 0.041 Uiso 1 1 calc R U
O25 O 0.8468(3) 0.5134(3) 0.2461(3) 0.0438(16) Uani 1 1 d . .
C25 C 0.8069(5) 0.1427(4) 0.6512(4) 0.035(2) Uani 1 1 d . .
O26 O 1.0760(3) 0.6384(3) 0.4779(3) 0.0399(16) Uani 1 1 d . .
C26 C 0.3860(5) 0.1363(4) 0.5214(5) 0.039(2) Uani 1 1 d . .
C27 C 0.3703(5) 0.1999(4) 0.3047(4) 0.032(2) Uani 1 1 d . .
O27 O 0.7542(3) 0.4994(3) 0.4487(3) 0.0421(16) Uani 1 1 d . .
O28 O 1.0552(3) 0.5764(3) 0.6514(3) 0.0346(14) Uani 1 1 d . .
C28 C 0.3041(5) 0.1556(5) 0.5014(5) 0.046(3) Uani 1 1 d . .
C29 C 0.5910(4) 0.3132(4) 0.3947(4) 0.029(2) Uani 1 1 d . .
H29A H 0.5826 0.2954 0.4325 0.035 Uiso 1 1 calc R U
O29 O 0.9539(4) 0.5533(3) 0.7205(3) 0.0556(19) Uani 1 1 d . .
O30 O 0.7886(3) 0.4374(3) 0.3115(3) 0.0462(17) Uani 1 1 d . .
C30 C 0.4836(5) 0.0513(4) 0.5757(4) 0.039(2) Uani 1 1 d . .
O31 O 0.7714(3) 0.6215(3) 0.4511(3) 0.0484(17) Uani 1 1 d . .
C31 C 0.4815(6) -0.0125(4) 0.5779(5) 0.043(2) Uani 1 1 d . .
H31A H 0.4334 -0.0328 0.5661 0.052 Uiso 1 1 calc R U
O32 O 0.9402(3) 0.6019(3) 0.4939(3) 0.0325(14) Uani 1 1 d . .
C32 C 0.2060(7) 0.2195(5) 0.4536(6) 0.070(3) Uani 1 1 d . .
H32A H 0.1753 0.2541 0.4319 0.083 Uiso 1 1 calc R U
C33 C 0.2470(6) 0.3451(5) 0.3222(5) 0.055(3) Uani 1 1 d . .
H33A H 0.2210 0.3206 0.2806 0.066 Uiso 1 1 calc R U
C34 C 0.2814(5) 0.4246(5) 0.3945(5) 0.052(3) Uani 1 1 d . .
H34A H 0.2844 0.4640 0.4131 0.063 Uiso 1 1 calc R U
C35 C 0.3237(5) 0.3747(4) 0.4312(4) 0.033(2) Uani 1 1 d . .
C36 C 0.4527(5) 0.4120(4) 0.6303(4) 0.032(2) Uani 1 1 d . .
C37 C 0.5509(6) -0.0447(5) 0.5978(5) 0.051(3) Uani 1 1 d . .
H37A H 0.5495 -0.0873 0.5989 0.061 Uiso 1 1 calc R U
C38 C 0.4876(6) 0.4638(5) 0.7437(5) 0.064(3) Uani 1 1 d . .
H38A H 0.4796 0.4958 0.7701 0.077 Uiso 1 1 calc R U
C39 C 0.3822(4) 0.3635(4) 0.5076(4) 0.029(2) Uani 1 1 d . .
C40 C 0.8688(5) 0.1083(5) 0.6544(4) 0.042(2) Uani 1 1 d . .
H40A H 0.8696 0.0659 0.6499 0.050 Uiso 1 1 calc R U
C41 C 0.6169(5) 0.3658(5) 0.2829(4) 0.047(3) Uani 1 1 d . .
H41A H 0.6260 0.3832 0.2452 0.056 Uiso 1 1 calc R U
C42 C 0.7240(5) 0.1320(4) 0.6378(4) 0.033(2) Uani 1 1 d . .

loop_
_atom_site_aniso_label
_atom_site_aniso_U_11
_atom_site_aniso_U_22
_atom_site_aniso_U_33
_atom_site_aniso_U_23
_atom_site_aniso_U_13
_atom_site_aniso_U_12
Mo1 0.0247(4) 0.0318(5) 0.0229(4) 0.0002(3) 0.0058(3) -0.0005(3)
Co1 0.0312(6) 0.0331(7) 0.0243(6) 0.0004(6) 0.0070(5) -0.0048(6)
C1 0.053(6) 0.039(6) 0.037(6) 0.004(5) 0.010(5) 0.009(5)
O1 0.029(3) 0.027(4) 0.049(4) -0.003(3) 0.015(3) 0.005(3)
O1W 0.175(12) 0.183(14) 0.239(15) 0.060(12) 0.120(11) 0.082(10)
N1 0.041(4) 0.035(5) 0.029(4) -0.012(4) 0.005(3) -0.015(4)
Mo2 0.0229(4) 0.0263(4) 0.0183(4) 0.0023(3) 0.0064(3) -0.0003(3)
O2 0.034(3) 0.031(4) 0.024(3) -0.007(3) 0.005(3) -0.013(3)
N2 0.033(4) 0.031(4) 0.025(4) 0.001(3) 0.010(3) -0.006(3)
O2W 0.143(10) 0.161(12) 0.184(12) -0.009(10) 0.083(9) -0.027(9)
C2 0.041(5) 0.053(7) 0.022(5) 0.000(5) 0.004(4) -0.005(5)
Co2 0.0293(6) 0.0296(7) 0.0310(7) 0.0001(6) 0.0119(5) 0.0001(5)
Mo3 0.0221(4) 0.0314(5) 0.0255(4) 0.0022(3) 0.0057(3) 0.0026(3)
N3 0.031(4) 0.034(5) 0.050(5) 0.012(4) 0.009(4) 0.003(4)
O3 0.036(3) 0.035(4) 0.043(4) 0.007(3) 0.016(3) -0.007(3)
O3W 0.095(6) 0.086(6) 0.041(4) -0.012(4) 0.018(4) -0.016(5)
C3 0.027(5) 0.036(6) 0.023(5) 0.000(4) 0.009(4) -0.003(4)
Mo4 0.0240(4) 0.0224(4) 0.0232(4) 0.0032(3) 0.0062(3) 0.0002(3)
O4 0.037(3) 0.051(4) 0.025(3) -0.014(3) 0.013(3) -0.019(3)
N4 0.036(4) 0.027(4) 0.032(4) -0.009(3) 0.010(3) -0.011(4)
O4W 0.124(7) 0.072(6) 0.061(5) -0.011(5) 0.045(5) -0.024(5)
C4 0.025(4) 0.039(6) 0.018(4) -0.006(4) 0.007(4) -0.002(4)
Mo5 0.0281(4) 0.0363(5) 0.0350(5) -0.0046(4) 0.0121(3) -0.0057(4)
O5 0.035(3) 0.032(4) 0.024(3) 0.001(3) 0.007(3) 0.003(3)
N5 0.028(4) 0.045(5) 0.025(4) 0.003(4) 0.000(3) -0.005(4)
O5W 0.147(10) 0.259(18) 0.257(16) -0.148(14) 0.094(11) 0.001(11)
C5 0.049(6) 0.047(7) 0.047(6) -0.015(5) 0.021(5) -0.020(5)
Mo6 0.0340(4) 0.0255(4) 0.0266(4) 0.0029(3) 0.0110(3) 0.0040(4)
N6 0.040(5) 0.042(5) 0.059(5) 0.022(4) 0.022(4) -0.004(4)
C6 0.044(5) 0.045(6) 0.030(5) -0.003(5) 0.015(4) -0.013(5)
O6 0.029(3) 0.050(4) 0.019(3) 0.004(3) 0.007(3) 0.009(3)
O6W 0.187(12) 0.160(13) 0.297(17) -0.085(12) 0.163(12) -0.048(10)
Mo7 0.0290(4) 0.0332(5) 0.0193(4) -0.0023(3) 0.0019(3) -0.0069(4)
O7 0.039(3) 0.037(4) 0.034(3) 0.000(3) 0.016(3) 0.010(3)
N7 0.041(4) 0.033(5) 0.027(4) -0.002(4) -0.008(3) 0.010(4)
C7 0.069(9) 0.070(10) 0.157(14) 0.055(9) 0.059(9) 0.011(8)
O7W 0.253(16) 0.132(13) 0.270(18) 0.039(12) 0.129(14) 0.040(11)
Mo8 0.0248(4) 0.0445(5) 0.0349(5) 0.0092(4) 0.0067(3) 0.0063(4)
O8 0.031(4) 0.081(6) 0.069(5) 0.007(4) 0.021(3) 0.016(4)
C8 0.029(5) 0.030(5) 0.032(5) -0.004(4) 0.009(4) 0.001(4)
O8W 0.30(2) 0.123(13) 0.68(4) 0.034(19) 0.37(3) 0.021(13)
N8 0.035(4) 0.061(6) 0.018(4) -0.015(4) 0.011(3) -0.019(4)
O9 0.032(3) 0.035(4) 0.016(3) -0.003(3) 0.009(2) 0.002(3)
N9 0.038(4) 0.038(5) 0.034(4) -0.006(4) 0.011(3) -0.020(4)
C9 0.043(5) 0.051(7) 0.022(5) 0.000(5) 0.007(4) 0.000(5)
O9W 0.211(19) 0.41(3) 0.47(3) 0.29(3) -0.04(2) -0.05(2)
C10 0.026(5) 0.026(5) 0.031(5) -0.004(4) 0.007(4) -0.005(4)
N10 0.032(4) 0.033(5) 0.020(4) 0.007(3) 0.004(3) 0.009(3)
O10 0.019(3) 0.053(4) 0.021(3) 0.003(3) 0.001(2) -0.007(3)
O10W 0.65(4) 0.71(5) 0.93(5) -0.02(3) 0.47(4) 0.00(3)
C11 0.028(5) 0.032(5) 0.032(5) 0.001(4) 0.016(4) -0.005(4)
O11 0.031(3) 0.036(4) 0.027(3) -0.001(3) 0.011(3) -0.002(3)
N11 0.067(6) 0.065(7) 0.030(5) 0.018(5) 0.004(4) 0.026(5)
O12 0.019(3) 0.026(3) 0.021(3) -0.001(2) 0.003(2) 0.001(2)
C12 0.024(4) 0.039(6) 0.029(5) -0.002(4) 0.011(4) 0.000(4)
N12 0.038(5) 0.081(8) 0.057(6) 0.015(5) 0.027(4) 0.023(5)
O13 0.036(3) 0.027(3) 0.025(3) 0.007(3) 0.012(3) 0.003(3)
N13 0.029(4) 0.049(6) 0.036(4) -0.003(4) 0.011(3) 0.004(4)
C13 0.043(6) 0.037(6) 0.030(5) -0.001(5) 0.009(4) 0.008(5)
C14 0.031(5) 0.030(5) 0.020(4) -0.007(4) 0.003(4) -0.006(4)
O14 0.050(4) 0.051(5) 0.074(5) -0.010(4) 0.024(4) 0.004(4)
N14 0.048(6) 0.101(10) 0.147(10) 0.035(8) 0.049(7) -0.002(6)
O15 0.054(4) 0.039(4) 0.035(4) -0.007(3) 0.004(3) -0.014(3)
C15 0.055(6) 0.022(5) 0.042(6) -0.001(4) 0.012(5) 0.001(5)
N15 0.037(4) 0.048(5) 0.028(4) 0.013(4) -0.001(4) 0.011(4)
O16 0.031(3) 0.036(4) 0.029(3) 0.004(3) 0.013(3) 0.000(3)
C16 0.032(5) 0.035(6) 0.042(6) 0.012(5) 0.006(4) 0.010(4)
N16 0.025(4) 0.033(5) 0.033(4) 0.004(4) 0.013(3) 0.004(3)
O17 0.051(4) 0.037(4) 0.034(3) 0.003(3) 0.020(3) 0.008(3)
C17 0.018(4) 0.036(6) 0.033(5) -0.006(4) 0.003(4) 0.003(4)
N17 0.048(5) 0.045(5) 0.032(5) -0.014(4) 0.005(4) -0.020(4)
C18 0.030(5) 0.028(5) 0.025(5) 0.004(4) 0.007(4) -0.004(4)
N18 0.036(5) 0.040(5) 0.050(5) -0.004(4) 0.010(4) 0.011(4)
O18 0.029(3) 0.025(3) 0.027(3) 0.004(3) 0.009(2) 0.006(3)
O19 0.030(3) 0.036(4) 0.029(3) 0.003(3) 0.010(3) -0.006(3)
C19 0.035(5) 0.036(6) 0.049(6) -0.011(5) 0.015(5) -0.016(5)
O20 0.035(3) 0.046(4) 0.020(3) -0.003(3) 0.002(3) -0.009(3)
C20 0.034(6) 0.070(9) 0.046(6) 0.005(6) 0.018(5) 0.003(6)
O21 0.029(3) 0.021(3) 0.025(3) 0.004(3) 0.009(2) -0.004(3)
C21 0.043(6) 0.045(6) 0.036(6) 0.001(5) 0.002(4) 0.024(5)
O22 0.048(4) 0.047(4) 0.038(4) 0.009(3) 0.004(3) 0.009(3)
C22 0.053(6) 0.059(7) 0.031(5) -0.010(5) 0.006(5) 0.024(5)
O23 0.020(3) 0.031(3) 0.023(3) 0.006(3) 0.002(2) 0.005(3)
C23 0.029(5) 0.027(5) 0.026(5) -0.011(4) 0.003(4) 0.010(4)
O24 0.068(4) 0.030(4) 0.040(4) -0.007(3) 0.021(3) 0.003(3)
C24 0.037(5) 0.034(6) 0.029(5) 0.000(4) 0.012(4) -0.013(4)
O25 0.051(4) 0.047(4) 0.031(3) 0.005(3) 0.016(3) 0.000(3)
C25 0.038(5) 0.034(6) 0.027(5) 0.002(4) 0.010(4) 0.008(5)
O26 0.040(3) 0.036(4) 0.036(3) -0.001(3) 0.010(3) -0.018(3)
C26 0.044(6) 0.034(6) 0.032(5) 0.003(5) 0.011(4) -0.014(5)
C27 0.026(5) 0.032(5) 0.026(5) -0.005(4) 0.001(4) -0.005(4)
O27 0.032(3) 0.051(4) 0.039(4) 0.000(3) 0.012(3) -0.013(3)
O28 0.029(3) 0.030(4) 0.038(3) -0.010(3) 0.009(3) -0.005(3)
C28 0.034(5) 0.055(7) 0.059(7) -0.006(6) 0.029(5) -0.014(5)
C29 0.030(5) 0.034(5) 0.014(4) -0.003(4) 0.002(4) -0.012(4)
O29 0.050(4) 0.086(6) 0.031(4) -0.001(4) 0.019(3) -0.016(4)
O30 0.034(3) 0.058(5) 0.044(4) -0.004(3) 0.014(3) -0.008(3)
C30 0.048(6) 0.034(6) 0.030(5) 0.005(4) 0.013(4) -0.010(5)
O31 0.053(4) 0.033(4) 0.059(4) 0.005(3) 0.025(3) 0.021(3)
C31 0.057(6) 0.036(6) 0.037(6) 0.012(5) 0.021(5) -0.007(5)
O32 0.032(3) 0.028(3) 0.037(3) 0.001(3) 0.014(3) 0.005(3)
C32 0.064(8) 0.061(9) 0.093(9) 0.033(7) 0.043(7) 0.002(7)
C33 0.054(6) 0.069(8) 0.024(5) 0.008(5) 0.001(5) 0.004(6)
C34 0.056(6) 0.061(8) 0.031(6) 0.002(5) 0.012(5) 0.018(6)
C35 0.033(5) 0.036(6) 0.023(5) 0.008(4) 0.006(4) 0.009(4)
C36 0.031(5) 0.026(5) 0.030(5) -0.006(4) 0.006(4) 0.004(4)
C37 0.075(7) 0.028(6) 0.048(6) 0.006(5) 0.027(6) 0.000(6)
C38 0.069(7) 0.066(8) 0.029(6) -0.022(5) -0.004(5) 0.042(6)
C39 0.022(4) 0.040(6) 0.014(4) 0.000(4) -0.001(3) 0.000(4)
C40 0.044(6) 0.049(7) 0.029(5) 0.001(5) 0.013(4) 0.015(5)
C41 0.051(6) 0.069(8) 0.022(5) 0.010(5) 0.018(5) -0.016(6)
C42 0.035(5) 0.035(6) 0.023(5) -0.006(4) 0.007(4) -0.002(5)

loop_
_atom_type_symbol
_atom_type_description
_atom_type_scat_dispersion_real
_atom_type_scat_dispersion_imag
_atom_type_scat_source
C C 0.0033 0.0016 'International Tables Vol C Tables 4.2.6.8 and 6.1.1.4'
H H 0.0000 0.0000 'International Tables Vol C Tables 4.2.6.8 and 6.1.1.4'
N N 0.0061 0.0033 'International Tables Vol C Tables 4.2.6.8 and 6.1.1.4'
O O 0.0106 0.0060 'International Tables Vol C Tables 4.2.6.8 and 6.1.1.4'
Co Co 0.3494 0.9721 'International Tables Vol C Tables 4.2.6.8 and 6.1.1.4'
Mo Mo -1.6832 0.6857 'International Tables Vol C Tables 4.2.6.8 and 6.1.1.4'

loop_
_geom_angle_atom_site_label_1
_geom_angle_atom_site_label_2
_geom_angle_atom_site_label_3
_geom_angle
_geom_angle_site_symmetry_1
_geom_angle_site_symmetry_3
O30 Mo1 O25 102.8(3) . .
O30 Mo1 O23 98.9(3) . .
O25 Mo1 O23 100.1(3) . .
O30 Mo1 O28 94.4(3) . 3_766
O25 Mo1 O28 101.9(3) . 3_766
O23 Mo1 O28 151.0(2) . 3_766
O30 Mo1 O19 167.2(2) . .
O25 Mo1 O19 89.6(2) . .
O23 Mo1 O19 81.7(2) . .
O28 Mo1 O19 79.9(2) 3_766 .
O30 Mo1 O18 95.4(2) . 3_766
O25 Mo1 O18 161.3(2) . 3_766
O23 Mo1 O18 72.44(19) . 3_766
O28 Mo1 O18 80.7(2) 3_766 3_766
O19 Mo1 O18 72.52(18) . 3_766
N3 Co1 N5 97.3(3) . .
N3 Co1 N4 93.7(3) . .
N5 Co1 N4 95.9(3) . .
N3 Co1 O4 168.1(3) . .
N5 Co1 O4 92.6(3) . .
N4 Co1 O4 78.6(2) . .
N3 Co1 O5 93.7(3) . .
N5 Co1 O5 78.4(2) . .
N4 Co1 O5 171.1(2) . .
O4 Co1 O5 94.8(2) . .
N3 Co1 O3 78.7(3) . .
N5 Co1 O3 170.7(3) . .
N4 Co1 O3 92.8(2) . .
O4 Co1 O3 92.4(2) . .
O5 Co1 O3 93.3(2) . .
C37 C1 C13 119.2(9) . .
C42 O1 Co2 112.4(5) . .
C9 N1 C24 107.8(7) . .
O13 Mo2 O16 104.5(2) . .
O13 Mo2 O9 101.8(2) . .
O16 Mo2 O9 96.2(2) . .
O13 Mo2 O21 101.4(2) . 3_756
O16 Mo2 O21 96.5(2) . 3_756
O9 Mo2 O21 149.8(2) . 3_756
O13 Mo2 O12 99.3(2) . 3_756
O16 Mo2 O12 156.1(2) . 3_756
O9 Mo2 O12 78.6(2) . 3_756
O21 Mo2 O12 78.75(19) 3_756 3_756
O13 Mo2 O12 174.3(2) . .
O16 Mo2 O12 81.2(2) . .
O9 Mo2 O12 77.45(19) . .
O21 Mo2 O12 77.54(19) 3_756 .
O12 Mo2 O12 74.94(18) 3_756 .
O13 Mo2 Mo7 90.74(18) . .
O16 Mo2 Mo7 132.69(19) . .
O9 Mo2 Mo7 36.50(15) . .
O21 Mo2 Mo7 124.42(14) 3_756 .
O12 Mo2 Mo7 45.70(13) 3_756 .
O12 Mo2 Mo7 85.36(12) . .
C3 O2 Co2 113.0(5) . .
C9 N2 C4 104.9(7) . .
C9 N2 Co2 140.2(6) . .
C4 N2 Co2 114.9(5) . .
C41 C2 C11 119.4(8) . .
N2 Co2 N13 97.3(3) . .
N2 Co2 N16 100.1(3) . .
N13 Co2 N16 93.6(3) . .
N2 Co2 O6 90.8(2) . .
N13 Co2 O6 169.1(3) . .
N16 Co2 O6 77.7(2) . .
N2 Co2 O1 167.9(2) . .
N13 Co2 O1 78.0(3) . .
N16 Co2 O1 91.4(2) . .
O6 Co2 O1 95.5(2) . .
N2 Co2 O2 77.3(2) . .
N13 Co2 O2 93.2(2) . .
N16 Co2 O2 173.0(2) . .
O6 Co2 O2 95.7(2) . .
O1 Co2 O2 91.7(2) . .
O31 Mo3 O27 104.4(3) . .
O31 Mo3 O23 99.0(3) . .
O27 Mo3 O23 101.9(2) . .
O31 Mo3 O11 101.5(3) . .
O27 Mo3 O11 91.5(2) . .
O23 Mo3 O11 151.9(2) . .
O31 Mo3 O32 94.0(3) . .
O27 Mo3 O32 159.8(2) . .
O23 Mo3 O32 83.1(2) . .
O11 Mo3 O32 76.4(2) . .
O31 Mo3 O18 164.3(2) . 3_766
O27 Mo3 O18 90.0(2) . 3_766
O23 Mo3 O18 71.58(19) . 3_766
O11 Mo3 O18 84.0(2) . 3_766
O32 Mo3 O18 72.86(18) . 3_766
C32 N3 C28 106.5(8) . .
C32 N3 Co1 140.1(7) . .
C28 N3 Co1 111.9(6) . .
C26 O3 Co1 112.8(6) . .
O2 C3 N9 124.0(8) . .
O2 C3 C4 119.3(7) . .
N9 C3 C4 116.6(8) . .
O26 Mo4 O19 108.3(3) . .
O26 Mo4 O32 107.0(3) . .
O19 Mo4 O32 110.7(2) . .
O26 Mo4 O18 106.6(2) . .
O19 Mo4 O18 111.2(2) . .
O32 Mo4 O18 112.9(2) . .
C10 O4 Co1 114.4(5) . .
C19 N4 C27 106.1(7) . .
C19 N4 Co1 142.1(6) . .
C27 N4 Co1 111.9(5) . .
C24 C4 N2 110.6(7) . .
C24 C4 C3 134.0(8) . .
N2 C4 C3 115.4(8) . .
O14 Mo5 O29 107.7(3) . .
O14 Mo5 O28 108.4(3) . .
O29 Mo5 O28 108.2(3) . .
O14 Mo5 O11 110.6(3) . .
O29 Mo5 O11 105.4(3) . .
O28 Mo5 O11 116.2(2) . .
C39 O5 Co1 113.3(5) . .
C33 N5 C35 105.4(8) . .
C33 N5 Co1 141.6(7) . .
C35 N5 Co1 112.9(5) . .
N17 C5 C27 106.2(8) . .
O17 Mo6 O24 105.4(3) . .
O17 Mo6 O7 102.2(2) . .
O24 Mo6 O7 101.5(3) . .
O17 Mo6 O21 96.3(2) . .
O24 Mo6 O21 99.5(2) . .
O7 Mo6 O21 147.1(2) . .
O17 Mo6 O12 95.1(2) . .
O24 Mo6 O12 158.9(2) . .
O7 Mo6 O12 78.1(2) . .
O21 Mo6 O12 73.29(18) . .
O17 Mo6 O9 163.7(2) . .
O24 Mo6 O9 87.6(2) . .
O7 Mo6 O9 84.3(2) . .
O21 Mo6 O9 71.55(18) . .
O12 Mo6 O9 71.37(17) . .
C26 N6 C30 127.9(8) . .
C41 C6 C14 119.0(8) . .
C8 O6 Co2 115.6(5) . .
O15 Mo7 O20 104.8(3) . .
O15 Mo7 O10 101.1(3) . .
O20 Mo7 O10 100.4(2) . .
O15 Mo7 O9 100.2(3) . .
O20 Mo7 O9 97.4(2) . .
O10 Mo7 O9 147.6(2) . .
O15 Mo7 O12 160.8(2) . 3_756
O20 Mo7 O12 94.1(2) . 3_756
O10 Mo7 O12 77.9(2) . 3_756
O9 Mo7 O12 73.97(19) . 3_756
O15 Mo7 O21 88.3(2) . .
O20 Mo7 O21 164.8(2) . .
O10 Mo7 O21 84.16(19) . .
O9 Mo7 O21 72.37(18) . .
O12 Mo7 O21 72.51(18) 3_756 .
O15 Mo7 Mo2 135.5(2) . .
O20 Mo7 Mo2 85.25(18) . .
O10 Mo7 Mo2 119.85(17) . .
O9 Mo7 Mo2 35.36(16) . .
O12 Mo7 Mo2 41.97(12) 3_756 .
O21 Mo7 Mo2 79.96(12) . .
Mo6 O7 Mo8 118.9(3) . .
C39 N7 C36 128.5(7) . .
C28 C7 N14 104.4(10) . .
O22 Mo8 O8 106.0(3) . .
O22 Mo8 O10 97.9(3) . 3_756
O8 Mo8 O10 102.5(3) . 3_756
O22 Mo8 O7 98.6(3) . .
O8 Mo8 O7 104.4(3) . .
O10 Mo8 O7 143.0(2) 3_756 .
O22 Mo8 O16 164.7(2) . .
O8 Mo8 O16 89.3(3) . .
O10 Mo8 O16 77.3(2) 3_756 .
O7 Mo8 O16 78.2(2) . .
O22 Mo8 O12 95.8(2) . .
O8 Mo8 O12 158.1(3) . .
O10 Mo8 O12 72.46(18) 3_756 .
O7 Mo8 O12 73.12(19) . .
O16 Mo8 O12 68.89(17) . .
O6 C8 N10 123.9(7) . .
O6 C8 C18 118.4(8) . .
N10 C8 C18 117.7(7) . .
C10 N8 C11 127.3(7) . .
Mo2 O9 Mo7 108.1(2) . .
Mo2 O9 Mo6 110.4(2) . .
Mo7 O9 Mo6 104.0(2) . .
C3 N9 C14 130.8(7) . .
N2 C9 N1 111.8(7) . .
O4 C10 N8 124.1(7) . .
O4 C10 C27 118.2(7) . .
N8 C10 C27 117.7(7) . .
C8 N10 C12 125.0(7) . .
Mo7 O10 Mo8 118.7(3) . 3_756
C29 C11 C2 120.8(8) . .
C29 C11 N8 122.3(7) . .
C2 C11 N8 116.8(7) . .
Mo5 O11 Mo3 134.9(3) . .
C33 N11 C34 106.8(8) . .
Mo2 O12 Mo7 92.33(19) 3_756 3_756
Mo2 O12 Mo6 92.44(18) 3_756 .
Mo7 O12 Mo6 162.3(2) 3_756 .
Mo2 O12 Mo2 105.06(18) 3_756 .
Mo7 O12 Mo2 97.46(19) 3_756 .
Mo6 O12 Mo2 97.75(18) . .
Mo2 O12 Mo8 163.6(2) 3_756 .
Mo7 O12 Mo8 85.72(15) 3_756 .
Mo6 O12 Mo8 84.91(16) . .
Mo2 O12 Mo8 91.30(16) . .
C23 C12 C22 120.2(8) . .
C23 C12 N10 123.1(8) . .
C22 C12 N10 116.7(7) . .
C40 N12 C20 108.9(8) . .
C20 N13 C25 105.6(8) . .
C20 N13 Co2 141.6(7) . .
C25 N13 Co2 112.0(6) . .
C15 C13 C1 121.4(9) . .
C15 C13 N18 123.4(9) . .
C1 C13 N18 115.1(8) . .
C6 C14 C29 121.5(7) . .
C6 C14 N9 116.2(7) . .
C29 C14 N9 122.3(7) . .
C32 N14 C7 108.9(9) . .
C13 C15 C30 118.1(9) . .
C16 N15 C17 108.5(7) . .
Mo2 O16 Mo8 118.6(2) . .
N16 C16 N15 110.4(8) . .
C16 N16 C18 105.3(7) . .
C16 N16 Co2 141.9(6) . .
C18 N16 Co2 112.6(5) . .
N15 C17 C18 105.5(7) . .
C19 N17 C5 108.2(7) . .
C17 C18 N16 110.2(7) . .
C17 C18 C8 134.4(8) . .
N16 C18 C8 115.3(7) . .
C42 N18 C13 130.0(8) . .
Mo4 O18 Mo1 133.3(3) . 3_766
Mo4 O18 Mo3 135.3(3) . 3_766
Mo1 O18 Mo3 90.01(17) 3_766 3_766
Mo4 O19 Mo1 123.3(3) . .
N4 C19 N17 110.7(8) . .
N13 C20 N12 110.0(10) . .
Mo2 O21 Mo6 108.3(2) 3_756 .
Mo2 O21 Mo7 109.7(2) 3_756 .
Mo6 O21 Mo7 104.2(2) . .
C38 C21 C36 120.1(8) . .
C38 C22 C12 120.1(8) . .
Mo3 O23 Mo1 122.3(3) . .
C12 C23 C36 119.0(8) . .
C4 C24 N1 104.9(7) . .
C40 C25 N13 108.6(8) . .
C40 C25 C42 136.7(9) . .
N13 C25 C42 114.5(8) . .
O3 C26 N6 124.4(9) . .
O3 C26 C28 118.2(9) . .
N6 C26 C28 117.4(8) . .
C5 C27 N4 108.8(7) . .
C5 C27 C10 135.4(9) . .
N4 C27 C10 115.8(7) . .
Mo5 O28 Mo1 139.2(3) . 3_766
C7 C28 N3 110.7(9) . .
C7 C28 C26 132.6(11) . .
N3 C28 C26 116.7(8) . .
C11 C29 C14 118.0(7) . .
C31 C30 C15 120.5(9) . .
C31 C30 N6 116.4(8) . .
C15 C30 N6 123.2(8) . .
C37 C31 C30 119.1(9) . .
Mo4 O32 Mo3 125.3(3) . .
N3 C32 N14 109.4(10) . .
N5 C33 N11 112.0(9) . .
C35 C34 N11 105.8(9) . .
C34 C35 N5 109.9(7) . .
C34 C35 C39 133.9(9) . .
N5 C35 C39 116.1(8) . .
C21 C36 C23 120.5(7) . .
C21 C36 N7 116.4(7) . .
C23 C36 N7 123.1(7) . .
C1 C37 C31 121.7(9) . .
C21 C38 C22 120.1(9) . .
O5 C39 N7 123.9(7) . .
O5 C39 C35 119.1(8) . .
N7 C39 C35 117.0(8) . .
N12 C40 C25 106.8(9) . .
C2 C41 C6 121.2(8) . .
O1 C42 N18 123.2(8) . .
O1 C42 C25 120.9(8) . .
N18 C42 C25 115.9(8) . .

loop_
_geom_bond_atom_site_label_1
_geom_bond_atom_site_label_2
_geom_bond_distance
_geom_bond_site_symmetry_2
Mo1 O30 1.676(6) .
Mo1 O25 1.693(5) .
Mo1 O23 1.924(5) .
Mo1 O28 1.965(5) 3_766
Mo1 O19 2.328(5) .
Mo1 O18 2.353(5) 3_766
Co1 N3 2.035(7) .
Co1 N5 2.072(7) .
Co1 N4 2.101(7) .
Co1 O4 2.104(5) .
Co1 O5 2.150(5) .
Co1 O3 2.156(6) .
C1 C37 1.366(12) .
C1 C13 1.390(12) .
O1 C42 1.224(10) .
O1 Co2 2.149(6) .
N1 C9 1.322(11) .
N1 C24 1.372(10) .
Mo2 O13 1.686(5) .
Mo2 O16 1.743(5) .
Mo2 O9 1.946(5) .
Mo2 O21 1.953(5) 3_756
Mo2 O12 2.139(5) 3_756
Mo2 O12 2.372(5) .
Mo2 Mo7 3.1952(10) .
O2 C3 1.235(9) .
O2 Co2 2.196(5) .
N2 C9 1.313(10) .
N2 C4 1.365(9) .
N2 Co2 2.055(7) .
C2 C41 1.363(12) .
C2 C11 1.384(11) .
Co2 N13 2.092(7) .
Co2 N16 2.104(7) .
Co2 O6 2.117(5) .
Mo3 O31 1.691(6) .
Mo3 O27 1.697(6) .
Mo3 O23 1.912(5) .
Mo3 O11 1.962(5) .
Mo3 O32 2.238(5) .
Mo3 O18 2.397(5) 3_766
N3 C32 1.313(11) .
N3 C28 1.378(12) .
O3 C26 1.231(9) .
C3 N9 1.337(10) .
C3 C4 1.464(11) .
Mo4 O26 1.702(5) .
Mo4 O19 1.758(5) .
Mo4 O32 1.784(5) .
Mo4 O18 1.820(5) .
O4 C10 1.252(9) .
N4 C19 1.311(10) .
N4 C27 1.367(10) .
C4 C24 1.349(11) .
Mo5 O14 1.685(7) .
Mo5 O29 1.689(6) .
Mo5 O28 1.822(5) .
Mo5 O11 1.832(5) .
O5 C39 1.241(10) .
N5 C33 1.311(10) .
N5 C35 1.362(10) .
C5 N17 1.345(10) .
C5 C27 1.356(11) .
Mo6 O17 1.687(5) .
Mo6 O24 1.694(6) .
Mo6 O7 1.881(5) .
Mo6 O21 2.019(5) .
Mo6 O12 2.318(5) .
Mo6 O9 2.347(5) .
N6 C26 1.343(11) .
N6 C30 1.422(11) .
C6 C41 1.364(11) .
C6 C14 1.375(11) .
O6 C8 1.236(9) .
Mo7 O15 1.682(6) .
Mo7 O20 1.699(5) .
Mo7 O10 1.892(5) .
Mo7 O9 2.000(5) .
Mo7 O12 2.288(5) 3_756
Mo7 O21 2.324(5) .
O7 Mo8 1.901(6) .
N7 C39 1.330(10) .
N7 C36 1.412(10) .
C7 C28 1.342(13) .
C7 N14 1.382(14) .
Mo8 O22 1.686(6) .
Mo8 O8 1.698(6) .
Mo8 O10 1.899(6) 3_756
Mo8 O16 2.298(5) .
Mo8 O12 2.502(5) .
C8 N10 1.336(10) .
C8 C18 1.471(11) .
N8 C10 1.332(10) .
N8 C11 1.407(10) .
N9 C14 1.429(9) .
C10 C27 1.467(11) .
N10 C12 1.420(10) .
O10 Mo8 1.899(6) 3_756
C11 C29 1.378(10) .
N11 C33 1.332(13) .
N11 C34 1.372(11) .
O12 Mo2 2.139(5) 3_756
O12 Mo7 2.288(5) 3_756
C12 C23 1.366(10) .
C12 C22 1.388(11) .
N12 C40 1.324(11) .
N12 C20 1.339(12) .
N13 C20 1.319(10) .
N13 C25 1.379(11) .
C13 C15 1.374(12) .
C13 N18 1.410(11) .
C14 C29 1.383(10) .
N14 C32 1.352(13) .
C15 C30 1.409(12) .
N15 C16 1.338(10) .
N15 C17 1.355(10) .
C16 N16 1.328(10) .
N16 C18 1.367(10) .
C17 C18 1.356(10) .
N17 C19 1.330(10) .
N18 C42 1.348(11) .
O18 Mo1 2.353(5) 3_766
O18 Mo3 2.397(5) 3_766
O21 Mo2 1.953(5) 3_756
C21 C38 1.362(11) .
C21 C36 1.376(11) .
C22 C38 1.377(12) .
C23 C36 1.394(10) .
C25 C40 1.353(11) .
C25 C42 1.461(11) .
C26 C28 1.454(12) .
O28 Mo1 1.966(5) 3_766
C30 C31 1.393(12) .
C31 C37 1.367(12) .
C34 C35 1.354(12) .
C35 C39 1.463(10) .
